data_7003774
loop_
_publ_author_name
'Shen, Rui'
'Pan, Xiaobo'
'Wang, Huifang'
'Yao, Lihui'
'Wu, Jincai'
'Tang, Ning'

_publ_section_title
;
 Selective colorimetric and fluorescent detection of HSO4&#x2212; with
 sodium(i), magnesium(ii) and aluminium(iii) xanthone-crown ether
 complexes
;
_journal_issue 27
_journal_name_full 'Dalton Transactions'
_journal_page_first 3574
_journal_page_last 3581
_journal_paper_doi 10.1039/b719407b
_journal_year 2008
_chemical_formula_sum 'C21 H26 Cl2 Mg O17'
_chemical_formula_weight 645.63
_chemical_name_systematic
;
?
;
_space_group_IT_number 2
_symmetry_cell_setting triclinic
_symmetry_space_group_name_Hall '-P 1'
_symmetry_space_group_name_H-M 'P -1'
_atom_sites_solution_hydrogens geom
_atom_sites_solution_primary direct
_atom_sites_solution_secondary difmap
_audit_creation_method SHELXL-97
_cell_angle_alpha 100.64(3)
_cell_angle_beta 97.21(3)
_cell_angle_gamma 112.76(3)
_cell_formula_units_Z 4
_cell_length_a 13.402(3)
_cell_length_b 14.290(3)
_cell_length_c 15.951(3)
_cell_measurement_temperature 293(2)
_cell_measurement_theta_max 24.456
_cell_measurement_theta_min 2.238
_cell_volume 2702.4(13)
_computing_cell_refinement 'Bruker XSCANS'
_computing_data_collection 'Bruker XSCANS'
_computing_data_reduction 'Bruker SHELXTL'
_computing_molecular_graphics 'Bruker SHELXTL'
_computing_publication_material 'Bruker SHELXTL'
_computing_structure_refinement 'SHELXL-97 (Sheldrick, 1997)'
_computing_structure_solution 'SHELXS-97 (Sheldrick, 1990)'
_diffrn_ambient_temperature 293(2)
_diffrn_measured_fraction_theta_full 0.968
_diffrn_measured_fraction_theta_max 0.968
_diffrn_measurement_device_type 'CCD area detector'
_diffrn_measurement_method 'phi and omega scans'
_diffrn_radiation_monochromator graphite
_diffrn_radiation_source 'fine-focus sealed tube'
_diffrn_radiation_type MoK\a
_diffrn_radiation_wavelength 0.71073
_diffrn_reflns_av_R_equivalents 0.0303
_diffrn_reflns_av_sigmaI/netI 0.0881
_diffrn_reflns_limit_h_max 9
_diffrn_reflns_limit_h_min -17
_diffrn_reflns_limit_k_max 18
_diffrn_reflns_limit_k_min -16
_diffrn_reflns_limit_l_max 20
_diffrn_reflns_limit_l_min -20
_diffrn_reflns_number 33008
_diffrn_reflns_theta_full 27.00
_diffrn_reflns_theta_max 27.00
_diffrn_reflns_theta_min 1.33
_exptl_absorpt_coefficient_mu 0.345
_exptl_absorpt_correction_type none
_exptl_crystal_colour yellowish
_exptl_crystal_density_diffrn 1.587
_exptl_crystal_density_method 'not measured'
_exptl_crystal_description block
_exptl_crystal_F_000 1336
_exptl_crystal_size_max 0.38
_exptl_crystal_size_mid 0.29
_exptl_crystal_size_min 0.22
_refine_diff_density_max 0.894
_refine_diff_density_min -0.523
_refine_diff_density_rms 0.071
_refine_ls_extinction_method none
_refine_ls_goodness_of_fit_ref 0.930
_refine_ls_hydrogen_treatment constr
_refine_ls_matrix_type full
_refine_ls_number_parameters 739
_refine_ls_number_reflns 11424
_refine_ls_number_restraints 0
_refine_ls_restrained_S_all 0.930
_refine_ls_R_factor_all 0.1771
_refine_ls_R_factor_gt 0.0753
_refine_ls_shift/su_max 0.001
_refine_ls_shift/su_mean 0.000
_refine_ls_structure_factor_coef Fsqd
_refine_ls_weighting_details 'calc w=1/[\s^2^(Fo^2^)+(0.1264P)^2^+0.0000P] where P=(Fo^2^+2Fc^2^)/3'
_refine_ls_weighting_scheme calc
_refine_ls_wR_factor_gt 0.1940
_refine_ls_wR_factor_ref 0.2330
_reflns_number_gt 4998
_reflns_number_total 11424
_reflns_threshold_expression >2sigma(I)
_cod_data_source_file b719407b.txt
_cod_data_source_block tn3
_cod_depositor_comments
;
The following automatic conversions were performed:
'_symmetry_cell_setting' value 'Triclinic' changed to 'triclinic'
according to '/home/saulius/struct/CIF-dictionaries/cif_core.dic'
dictionary named 'cif_core.dic' version 2.4.1 from 2010-06-29.

Automatic conversion script
Id: cif_fix_enum 1527 2010-12-29 10:47:43Z saulius 
;
_cod_original_cell_volume 2702.3(9)
_cod_original_sg_symbol_H-M P-1
_cod_database_code 7003774

loop_
_symmetry_equiv_pos_as_xyz
'x, y, z'
'-x, -y, -z'

loop_
_atom_site_label
_atom_site_type_symbol
_atom_site_fract_x
_atom_site_fract_y
_atom_site_fract_z
_atom_site_U_iso_or_equiv
_atom_site_adp_type
_atom_site_occupancy
_atom_site_symmetry_multiplicity
_atom_site_calc_flag
_atom_site_refinement_flags
_atom_site_disorder_assembly
_atom_site_disorder_group
Mg1 Mg 0.30480(14) 0.60013(12) 0.30981(11) 0.0506(4) Uani 1 1 d . . .
Mg2 Mg 0.84679(14) 0.12209(12) 0.26168(11) 0.0486(4) Uani 1 1 d . . .
Cl1 Cl 0.51284(12) 0.78737(11) 0.07221(10) 0.0639(4) Uani 1 1 d . . .
Cl2 Cl 0.32003(13) 0.97526(11) 0.33531(10) 0.0652(4) Uani 1 1 d . . .
Cl3 Cl 0.83555(13) 0.78040(11) 0.33090(10) 0.0652(4) Uani 1 1 d . . .
Cl4 Cl 0.68909(13) 0.41001(12) 0.37278(9) 0.0639(4) Uani 1 1 d . . .
O1 O 0.0329(4) 0.3602(3) -0.0410(2) 0.0666(10) Uani 1 1 d . . .
O2 O 0.1810(3) 0.4929(3) 0.2159(2) 0.0549(9) Uani 1 1 d . . .
O3 O -0.0170(3) 0.4567(3) 0.2509(3) 0.0685(11) Uani 1 1 d . . .
O4 O 0.1853(4) 0.6610(3) 0.3411(2) 0.0654(10) Uani 1 1 d . . .
O5 O 0.3765(4) 0.7065(3) 0.4347(2) 0.0785(12) Uani 1 1 d . . .
O6 O 0.4775(3) 0.6246(3) 0.3358(3) 0.0694(11) Uani 1 1 d . . .
O7 O 0.3613(3) 0.4875(3) 0.1808(2) 0.0558(9) Uani 1 1 d . . .
O8 O 0.3458(3) 0.7090(3) 0.2390(2) 0.0725(11) Uani 1 1 d . . .
H8A H 0.3225 0.7441 0.2348 0.087 Uiso 1 1 d R . .
H8B H 0.4197 0.7498 0.2583 0.087 Uiso 1 1 d R . .
O9 O 0.2681(3) 0.4913(2) 0.3814(2) 0.0643(10) Uani 1 1 d . . .
H9A H 0.2295 0.4308 0.3659 0.077 Uiso 1 1 d R . .
H9B H 0.3009 0.5150 0.4466 0.077 Uiso 1 1 d R . .
O10 O 1.1471(3) 0.1478(3) 0.0212(2) 0.0593(9) Uani 1 1 d . . .
O11 O 0.9787(3) 0.1796(3) 0.2118(2) 0.0524(8) Uani 1 1 d . . .
O12 O 0.8053(3) 0.1308(3) 0.0902(2) 0.0580(9) Uani 1 1 d . . .
O13 O 0.6762(3) 0.0854(3) 0.2048(3) 0.0634(10) Uani 1 1 d . . .
O14 O 0.7562(3) 0.0869(3) 0.3632(2) 0.0583(9) Uani 1 1 d . . .
O15 O 0.9607(3) 0.1112(3) 0.3641(2) 0.0542(9) Uani 1 1 d . . .
O16 O 1.1704(3) 0.2726(2) 0.3286(2) 0.0496(8) Uani 1 1 d . . .
O17 O 0.8771(3) 0.2745(2) 0.3110(2) 0.0657(11) Uani 1 1 d . . .
H17C H 0.8517 0.3138 0.3464 0.079 Uiso 1 1 d R . .
H17D H 0.9376 0.3274 0.3036 0.079 Uiso 1 1 d R . .
O18 O 0.8103(3) -0.0303(3) 0.2071(2) 0.0612(9) Uani 1 1 d . . .
H18C H 0.7444 -0.0759 0.1675 0.073 Uiso 1 1 d R . .
H18D H 0.8290 -0.0614 0.2319 0.073 Uiso 1 1 d R . .
O19 O 0.4892(7) 0.7160(7) 0.1171(7) 0.244(6) Uani 1 1 d . . .
O20 O 0.4683(4) 0.7377(6) -0.0163(4) 0.175(3) Uani 1 1 d . . .
O21 O 0.4633(5) 0.8552(4) 0.0956(4) 0.132(2) Uani 1 1 d . . .
O22 O 0.6285(3) 0.8390(4) 0.0787(3) 0.1092(17) Uani 1 1 d . . .
O23 O 0.3130(8) 0.8917(5) 0.2746(4) 0.176(3) Uani 1 1 d . . .
O24 O 0.2205(5) 0.9448(8) 0.3557(5) 0.192(4) Uani 1 1 d . . .
O25 O 0.3425(7) 1.0570(5) 0.2977(5) 0.186(3) Uani 1 1 d . . .
O26 O 0.4018(5) 0.9985(4) 0.4090(5) 0.151(3) Uani 1 1 d . . .
O27 O 0.7346(6) 0.7405(9) 0.2763(5) 0.234(5) Uani 1 1 d . . .
O28 O 0.8200(7) 0.8162(6) 0.4119(4) 0.158(3) Uani 1 1 d . . .
O29 O 0.9018(5) 0.8602(5) 0.2994(5) 0.145(2) Uani 1 1 d . . .
O30 O 0.8711(10) 0.7067(6) 0.3316(7) 0.245(6) Uani 1 1 d . . .
O31 O 0.6836(5) 0.4344(4) 0.2918(3) 0.1082(17) Uani 1 1 d . . .
O32 O 0.6871(9) 0.4831(6) 0.4369(4) 0.191(4) Uani 1 1 d . . .
O33 O 0.5904(6) 0.3287(8) 0.3738(5) 0.220(5) Uani 1 1 d . . .
O34 O 0.7666(7) 0.3769(8) 0.3934(5) 0.200(4) Uani 1 1 d . . .
C1 C -0.0545(5) 0.4292(4) 0.1616(4) 0.0573(14) Uani 1 1 d . . .
C2 C -0.1626(5) 0.4093(5) 0.1259(6) 0.085(2) Uani 1 1 d . . .
H2 H -0.2082 0.4202 0.1623 0.102 Uiso 1 1 calc R . .
C3 C -0.2026(6) 0.3736(5) 0.0372(7) 0.095(3) Uani 1 1 d . . .
H3 H -0.2754 0.3607 0.0145 0.114 Uiso 1 1 calc R . .
C4 C -0.1383(6) 0.3563(4) -0.0189(5) 0.082(2) Uani 1 1 d . . .
H4 H -0.1662 0.3312 -0.0789 0.098 Uiso 1 1 calc R . .
C5 C -0.0288(4) 0.3781(4) 0.0181(4) 0.0583(14) Uani 1 1 d . . .
C6 C 0.1399(5) 0.3798(4) -0.0139(3) 0.0542(13) Uani 1 1 d . . .
C7 C 0.1922(6) 0.3564(4) -0.0780(4) 0.0715(17) Uani 1 1 d . . .
H7 H 0.1541 0.3270 -0.1360 0.086 Uiso 1 1 calc R . .
C8 C 0.3007(7) 0.3772(5) -0.0547(5) 0.079(2) Uani 1 1 d . . .
H8 H 0.3360 0.3604 -0.0978 0.095 Uiso 1 1 calc R . .
C9 C 0.3612(5) 0.4222(4) 0.0300(5) 0.0688(16) Uani 1 1 d . . .
H9 H 0.4361 0.4367 0.0431 0.083 Uiso 1 1 calc R . .
C10 C 0.3092(4) 0.4456(4) 0.0953(3) 0.0466(12) Uani 1 1 d . . .
C11 C 0.1950(4) 0.4245(3) 0.0738(3) 0.0415(11) Uani 1 1 d . . .
C12 C 0.1359(4) 0.4482(3) 0.1391(3) 0.0407(11) Uani 1 1 d . . .
C13 C 0.0172(4) 0.4162(3) 0.1075(3) 0.0464(12) Uani 1 1 d . . .
C14 C -0.0171(6) 0.5532(4) 0.2967(5) 0.092(2) Uani 1 1 d . . .
H14A H -0.0160 0.5539 0.3578 0.110 Uiso 1 1 calc R . .
H14B H -0.0843 0.5583 0.2722 0.110 Uiso 1 1 calc R . .
C15 C 0.0841(5) 0.6472(4) 0.2896(4) 0.0721(18) Uani 1 1 d . . .
H15A H 0.0901 0.6384 0.2289 0.086 Uiso 1 1 calc R . .
H15B H 0.0726 0.7104 0.3071 0.086 Uiso 1 1 calc R . .
C16 C 0.2025(8) 0.7065(6) 0.4326(4) 0.095(2) Uani 1 1 d . . .
H16A H 0.1761 0.6518 0.4630 0.114 Uiso 1 1 calc R . .
H16B H 0.1622 0.7499 0.4416 0.114 Uiso 1 1 calc R . .
C17 C 0.3222(9) 0.7708(5) 0.4662(4) 0.107(3) Uani 1 1 d . . .
H17A H 0.3460 0.8336 0.4450 0.129 Uiso 1 1 calc R . .
H17B H 0.3395 0.7913 0.5296 0.129 Uiso 1 1 calc R . .
C18 C 0.4952(7) 0.7569(6) 0.4551(5) 0.110(3) Uani 1 1 d . . .
H18A H 0.5231 0.7877 0.5175 0.133 Uiso 1 1 calc R . .
H18B H 0.5215 0.8119 0.4250 0.133 Uiso 1 1 calc R . .
C19 C 0.5320(6) 0.6748(6) 0.4257(5) 0.100(2) Uani 1 1 d . . .
H19A H 0.6118 0.7052 0.4316 0.120 Uiso 1 1 calc R . .
H19B H 0.5128 0.6242 0.4606 0.120 Uiso 1 1 calc R . .
C20 C 0.5114(5) 0.5450(5) 0.3007(5) 0.0797(19) Uani 1 1 d . . .
H20A H 0.4764 0.4837 0.3224 0.096 Uiso 1 1 calc R . .
H20B H 0.5911 0.5706 0.3195 0.096 Uiso 1 1 calc R . .
C21 C 0.4800(4) 0.5161(5) 0.2046(4) 0.0686(17) Uani 1 1 d . . .
H21A H 0.5210 0.5748 0.1820 0.082 Uiso 1 1 calc R . .
H21B H 0.4961 0.4573 0.1805 0.082 Uiso 1 1 calc R . .
C22 C 0.8645(5) 0.1165(4) 0.0286(3) 0.0536(13) Uani 1 1 d . . .
C23 C 0.8200(5) 0.0843(4) -0.0597(4) 0.0682(16) Uani 1 1 d . . .
H23 H 0.7462 0.0698 -0.0804 0.082 Uiso 1 1 calc R . .
C24 C 0.8860(7) 0.0738(5) -0.1172(4) 0.0764(18) Uani 1 1 d . . .
H24 H 0.8546 0.0514 -0.1768 0.092 Uiso 1 1 calc R . .
C25 C 0.9939(6) 0.0943(4) -0.0914(4) 0.0705(17) Uani 1 1 d . . .
H25 H 1.0363 0.0866 -0.1318 0.085 Uiso 1 1 calc R . .
C26 C 1.0396(5) 0.1278(4) -0.0014(3) 0.0523(13) Uani 1 1 d . . .
C27 C 1.2025(4) 0.1857(4) 0.1070(3) 0.0485(12) Uani 1 1 d . . .
C28 C 1.3127(5) 0.2027(4) 0.1219(4) 0.0623(15) Uani 1 1 d . . .
H28 H 1.3452 0.1892 0.0756 0.075 Uiso 1 1 calc R . .
C29 C 1.3729(5) 0.2394(4) 0.2057(4) 0.0650(15) Uani 1 1 d . . .
H29 H 1.4468 0.2502 0.2167 0.078 Uiso 1 1 calc R . .
C30 C 1.3237(5) 0.2613(4) 0.2761(4) 0.0604(14) Uani 1 1 d . . .
H30 H 1.3652 0.2872 0.3332 0.073 Uiso 1 1 calc R . .
C31 C 1.2152(4) 0.2439(3) 0.2591(3) 0.0459(12) Uani 1 1 d . . .
C32 C 1.1492(4) 0.2039(3) 0.1743(3) 0.0401(11) Uani 1 1 d . . .
C33 C 1.0312(4) 0.1750(3) 0.1528(3) 0.0432(11) Uani 1 1 d . . .
C34 C 0.9772(4) 0.1406(3) 0.0608(3) 0.0427(11) Uani 1 1 d . . .
C35 C 0.6892(5) 0.1027(5) 0.0599(4) 0.0708(17) Uani 1 1 d . . .
H35A H 0.6498 0.0280 0.0330 0.085 Uiso 1 1 calc R . .
H35B H 0.6787 0.1405 0.0174 0.085 Uiso 1 1 calc R . .
C36 C 0.6480(5) 0.1322(5) 0.1387(5) 0.0778(18) Uani 1 1 d . . .
H36A H 0.6811 0.2079 0.1608 0.093 Uiso 1 1 calc R . .
H36B H 0.5682 0.1082 0.1233 0.093 Uiso 1 1 calc R . .
C37 C 0.6024(5) 0.0717(5) 0.2647(4) 0.0769(18) Uani 1 1 d . . .
H37A H 0.5266 0.0268 0.2337 0.092 Uiso 1 1 calc R . .
H37B H 0.6058 0.1389 0.2943 0.092 Uiso 1 1 calc R . .
C38 C 0.6406(5) 0.0227(4) 0.3283(4) 0.0698(17) Uani 1 1 d . . .
H38A H 0.5999 0.0190 0.3746 0.084 Uiso 1 1 calc R . .
H38B H 0.6289 -0.0479 0.2996 0.084 Uiso 1 1 calc R . .
C39 C 0.8052(6) 0.0483(5) 0.4258(4) 0.0724(18) Uani 1 1 d . . .
H39A H 0.7890 -0.0248 0.4018 0.087 Uiso 1 1 calc R . .
H39B H 0.7763 0.0541 0.4783 0.087 Uiso 1 1 calc R . .
C40 C 0.9269(5) 0.1138(5) 0.4460(3) 0.0706(17) Uani 1 1 d . . .
H40A H 0.9438 0.1853 0.4763 0.085 Uiso 1 1 calc R . .
H40B H 0.9653 0.0858 0.4828 0.085 Uiso 1 1 calc R . .
C41 C 1.0657(4) 0.1067(4) 0.3640(3) 0.0519(13) Uani 1 1 d . . .
H41A H 1.0655 0.0723 0.3055 0.062 Uiso 1 1 calc R . .
H41B H 1.0753 0.0642 0.4026 0.062 Uiso 1 1 calc R . .
C42 C 1.1629(5) 0.2131(4) 0.3928(3) 0.0626(15) Uani 1 1 d . . .
H42A H 1.1562 0.2524 0.4466 0.075 Uiso 1 1 calc R . .
H42B H 1.2308 0.2039 0.4049 0.075 Uiso 1 1 calc R . .

loop_
_atom_site_aniso_label
_atom_site_aniso_U_11
_atom_site_aniso_U_22
_atom_site_aniso_U_33
_atom_site_aniso_U_23
_atom_site_aniso_U_13
_atom_site_aniso_U_12
Mg1 0.0622(11) 0.0410(8) 0.0459(10) 0.0120(7) 0.0109(8) 0.0186(8)
Mg2 0.0486(10) 0.0426(8) 0.0578(11) 0.0156(8) 0.0175(8) 0.0194(8)
Cl1 0.0514(9) 0.0617(8) 0.0776(11) 0.0198(7) 0.0180(7) 0.0208(7)
Cl2 0.0650(9) 0.0583(8) 0.0816(11) 0.0285(8) 0.0188(8) 0.0299(7)
Cl3 0.0777(11) 0.0554(8) 0.0630(10) 0.0120(7) 0.0187(8) 0.0289(8)
Cl4 0.0753(10) 0.0784(9) 0.0586(9) 0.0247(7) 0.0228(7) 0.0479(8)
O1 0.076(3) 0.055(2) 0.052(2) 0.0150(18) -0.004(2) 0.015(2)
O2 0.050(2) 0.065(2) 0.048(2) 0.0052(18) 0.0130(18) 0.0266(18)
O3 0.077(3) 0.055(2) 0.094(3) 0.032(2) 0.051(2) 0.033(2)
O4 0.096(3) 0.058(2) 0.059(3) 0.0148(18) 0.031(2) 0.045(2)
O5 0.113(4) 0.045(2) 0.057(3) 0.0056(18) 0.005(2) 0.019(2)
O6 0.052(2) 0.068(2) 0.071(3) 0.022(2) -0.003(2) 0.011(2)
O7 0.0386(19) 0.068(2) 0.069(3) 0.0261(19) 0.0178(18) 0.0260(17)
O8 0.086(3) 0.063(2) 0.081(3) 0.038(2) 0.027(2) 0.034(2)
O9 0.097(3) 0.0349(17) 0.050(2) 0.0110(15) 0.010(2) 0.0179(18)
O10 0.072(3) 0.062(2) 0.053(2) 0.0169(18) 0.027(2) 0.033(2)
O11 0.044(2) 0.072(2) 0.043(2) 0.0188(17) 0.0116(16) 0.0240(18)
O12 0.042(2) 0.066(2) 0.067(3) 0.0207(19) 0.0025(18) 0.0247(18)
O13 0.052(2) 0.061(2) 0.086(3) 0.030(2) 0.023(2) 0.0252(19)
O14 0.061(2) 0.051(2) 0.068(3) 0.0202(18) 0.031(2) 0.0214(18)
O15 0.064(2) 0.067(2) 0.042(2) 0.0213(16) 0.0180(17) 0.0328(19)
O16 0.058(2) 0.0429(17) 0.042(2) 0.0101(15) 0.0053(16) 0.0171(16)
O17 0.079(3) 0.0426(19) 0.086(3) 0.0208(18) 0.041(2) 0.0277(19)
O18 0.062(2) 0.0486(19) 0.069(3) 0.0101(17) 0.0047(19) 0.0242(18)
O19 0.229(8) 0.287(10) 0.440(15) 0.311(11) 0.232(10) 0.194(8)
O20 0.069(4) 0.255(8) 0.114(5) -0.057(5) 0.003(3) 0.029(4)
O21 0.120(4) 0.125(4) 0.171(6) 0.022(4) 0.024(4) 0.084(4)
O22 0.052(3) 0.119(4) 0.103(4) -0.017(3) 0.005(2) 0.004(3)
O23 0.306(10) 0.124(5) 0.137(6) 0.017(4) 0.049(6) 0.136(6)
O24 0.106(5) 0.360(12) 0.159(6) 0.099(7) 0.064(5) 0.123(6)
O25 0.222(8) 0.116(5) 0.222(8) 0.113(5) 0.016(6) 0.053(5)
O26 0.113(4) 0.101(4) 0.172(6) 0.047(4) -0.060(4) -0.001(3)
O27 0.112(5) 0.344(12) 0.119(6) 0.059(7) -0.015(5) -0.023(7)
O28 0.256(8) 0.206(7) 0.074(4) 0.026(4) 0.050(5) 0.160(7)
O29 0.120(5) 0.113(4) 0.220(7) 0.091(5) 0.069(5) 0.036(4)
O30 0.394(14) 0.177(7) 0.368(13) 0.177(8) 0.255(12) 0.232(9)
O31 0.142(4) 0.156(5) 0.067(3) 0.055(3) 0.042(3) 0.087(4)
O32 0.382(12) 0.191(7) 0.069(4) 0.020(4) 0.036(6) 0.203(8)
O33 0.132(6) 0.310(12) 0.169(7) 0.155(8) 0.011(5) 0.006(7)
O34 0.255(9) 0.397(12) 0.157(6) 0.164(7) 0.132(6) 0.286(10)
C1 0.055(4) 0.039(3) 0.093(5) 0.035(3) 0.031(3) 0.022(2)
C2 0.040(4) 0.068(4) 0.167(8) 0.057(5) 0.045(4) 0.024(3)
C3 0.043(4) 0.074(5) 0.163(9) 0.056(5) 0.005(5) 0.013(3)
C4 0.060(4) 0.057(4) 0.105(6) 0.031(4) -0.020(4) 0.007(3)
C5 0.050(3) 0.042(3) 0.075(4) 0.025(3) 0.004(3) 0.011(3)
C6 0.072(4) 0.048(3) 0.047(3) 0.017(2) 0.019(3) 0.026(3)
C7 0.106(6) 0.060(3) 0.047(4) 0.012(3) 0.025(4) 0.032(4)
C8 0.117(6) 0.070(4) 0.075(5) 0.031(4) 0.062(5) 0.048(4)
C9 0.070(4) 0.068(4) 0.088(5) 0.032(3) 0.044(4) 0.036(3)
C10 0.056(3) 0.045(3) 0.052(3) 0.022(2) 0.023(3) 0.027(2)
C11 0.048(3) 0.038(2) 0.048(3) 0.018(2) 0.017(2) 0.023(2)
C12 0.042(3) 0.040(2) 0.050(3) 0.020(2) 0.014(2) 0.022(2)
C13 0.043(3) 0.036(2) 0.062(3) 0.019(2) 0.009(3) 0.017(2)
C14 0.098(5) 0.055(3) 0.139(6) 0.020(4) 0.076(5) 0.036(4)
C15 0.085(5) 0.050(3) 0.100(5) 0.026(3) 0.045(4) 0.038(3)
C16 0.162(8) 0.090(5) 0.067(5) 0.018(4) 0.043(5) 0.085(6)
C17 0.217(10) 0.052(4) 0.058(4) 0.009(3) 0.025(5) 0.066(5)
C18 0.123(7) 0.078(5) 0.066(5) 0.004(4) -0.006(5) -0.010(5)
C19 0.064(4) 0.117(6) 0.079(5) 0.024(5) -0.016(4) 0.007(4)
C20 0.043(3) 0.073(4) 0.120(6) 0.045(4) -0.001(3) 0.017(3)
C21 0.040(3) 0.076(4) 0.105(5) 0.041(4) 0.023(3) 0.029(3)
C22 0.067(4) 0.041(3) 0.050(3) 0.019(2) 0.005(3) 0.019(3)
C23 0.070(4) 0.062(3) 0.063(4) 0.021(3) -0.009(3) 0.022(3)
C24 0.111(6) 0.074(4) 0.042(4) 0.013(3) 0.006(4) 0.039(4)
C25 0.108(5) 0.058(3) 0.047(4) 0.015(3) 0.019(4) 0.036(4)
C26 0.071(4) 0.043(3) 0.045(3) 0.015(2) 0.011(3) 0.026(3)
C27 0.057(3) 0.043(3) 0.051(3) 0.020(2) 0.018(3) 0.021(2)
C28 0.055(4) 0.057(3) 0.089(5) 0.031(3) 0.035(3) 0.028(3)
C29 0.048(3) 0.058(3) 0.095(5) 0.027(3) 0.018(3) 0.024(3)
C30 0.057(4) 0.050(3) 0.068(4) 0.017(3) 0.001(3) 0.019(3)
C31 0.046(3) 0.031(2) 0.053(3) 0.011(2) 0.007(2) 0.010(2)
C32 0.046(3) 0.032(2) 0.047(3) 0.014(2) 0.015(2) 0.018(2)
C33 0.048(3) 0.031(2) 0.050(3) 0.017(2) 0.015(2) 0.012(2)
C34 0.046(3) 0.035(2) 0.042(3) 0.009(2) 0.007(2) 0.014(2)
C35 0.052(4) 0.072(4) 0.083(5) 0.034(3) -0.006(3) 0.021(3)
C36 0.047(4) 0.076(4) 0.113(6) 0.037(4) 0.011(4) 0.025(3)
C37 0.054(4) 0.079(4) 0.096(5) 0.011(4) 0.033(4) 0.026(3)
C38 0.068(4) 0.056(3) 0.083(4) 0.016(3) 0.047(4) 0.014(3)
C39 0.103(5) 0.075(4) 0.075(4) 0.040(3) 0.059(4) 0.054(4)
C40 0.098(5) 0.091(4) 0.045(3) 0.029(3) 0.025(3) 0.055(4)
C41 0.058(3) 0.052(3) 0.052(3) 0.023(2) 0.013(3) 0.024(3)
C42 0.072(4) 0.066(3) 0.046(3) 0.024(3) 0.005(3) 0.023(3)

loop_
_atom_type_symbol
_atom_type_description
_atom_type_scat_dispersion_real
_atom_type_scat_dispersion_imag
_atom_type_scat_source
C C 0.0033 0.0016 'International Tables Vol C Tables 4.2.6.8 and 6.1.1.4'
H H 0.0000 0.0000 'International Tables Vol C Tables 4.2.6.8 and 6.1.1.4'
O O 0.0106 0.0060 'International Tables Vol C Tables 4.2.6.8 and 6.1.1.4'
Mg Mg 0.0486 0.0363 'International Tables Vol C Tables 4.2.6.8 and 6.1.1.4'
Cl Cl 0.1484 0.1585 'International Tables Vol C Tables 4.2.6.8 and 6.1.1.4'

loop_
_geom_angle_atom_site_label_1
_geom_angle_atom_site_label_2
_geom_angle_atom_site_label_3
_geom_angle
_geom_angle_site_symmetry_1
_geom_angle_site_symmetry_3
_geom_angle_publ_flag
O2 Mg1 O8 94.30(17) . . ?
O2 Mg1 O9 86.62(16) . . ?
O8 Mg1 O9 178.37(18) . . ?
O2 Mg1 O5 154.77(18) . . ?
O8 Mg1 O5 96.90(17) . . ?
O9 Mg1 O5 82.77(15) . . ?
O2 Mg1 O4 85.03(16) . . ?
O8 Mg1 O4 83.97(15) . . ?
O9 Mg1 O4 97.46(16) . . ?
O5 Mg1 O4 73.80(18) . . ?
O2 Mg1 O6 128.33(17) . . ?
O8 Mg1 O6 88.27(16) . . ?
O9 Mg1 O6 90.10(16) . . ?
O5 Mg1 O6 74.68(19) . . ?
O4 Mg1 O6 146.30(17) . . ?
O2 Mg1 O7 63.78(12) . . ?
O8 Mg1 O7 83.52(14) . . ?
O9 Mg1 O7 95.70(13) . . ?
O5 Mg1 O7 139.96(17) . . ?
O4 Mg1 O7 145.24(15) . . ?
O6 Mg1 O7 65.30(14) . . ?
O11 Mg2 O18 95.19(16) . . ?
O11 Mg2 O17 85.27(15) . . ?
O18 Mg2 O17 176.86(19) . . ?
O11 Mg2 O14 156.56(17) . . ?
O18 Mg2 O14 93.94(15) . . ?
O17 Mg2 O14 86.79(14) . . ?
O11 Mg2 O15 84.48(14) . . ?
O18 Mg2 O15 85.74(15) . . ?
O17 Mg2 O15 97.40(16) . . ?
O14 Mg2 O15 74.72(14) . . ?
O11 Mg2 O13 127.92(16) . . ?
O18 Mg2 O13 86.48(15) . . ?
O17 Mg2 O13 90.80(16) . . ?
O14 Mg2 O13 74.15(15) . . ?
O15 Mg2 O13 147.24(15) . . ?
O11 Mg2 O12 64.21(13) . . ?
O18 Mg2 O12 83.54(14) . . ?
O17 Mg2 O12 93.89(14) . . ?
O14 Mg2 O12 138.46(15) . . ?
O15 Mg2 O12 145.65(13) . . ?
O13 Mg2 O12 64.32(13) . . ?
O19 Cl1 O21 110.4(4) . . ?
O19 Cl1 O20 108.9(7) . . ?
O21 Cl1 O20 106.8(4) . . ?
O19 Cl1 O22 111.4(5) . . ?
O21 Cl1 O22 113.9(3) . . ?
O20 Cl1 O22 105.0(3) . . ?
O24 Cl2 O23 104.9(6) . . ?
O24 Cl2 O25 112.1(5) . . ?
O23 Cl2 O25 107.5(5) . . ?
O24 Cl2 O26 110.1(4) . . ?
O23 Cl2 O26 110.3(5) . . ?
O25 Cl2 O26 111.7(4) . . ?
O30 Cl3 O27 110.2(7) . . ?
O30 Cl3 O28 110.5(5) . . ?
O27 Cl3 O28 105.6(5) . . ?
O30 Cl3 O29 112.9(5) . . ?
O27 Cl3 O29 104.9(5) . . ?
O28 Cl3 O29 112.4(5) . . ?
O34 Cl4 O32 113.9(5) . . ?
O34 Cl4 O33 104.8(6) . . ?
O32 Cl4 O33 97.9(6) . . ?
O34 Cl4 O31 114.9(3) . . ?
O32 Cl4 O31 113.2(4) . . ?
O33 Cl4 O31 110.3(4) . . ?
C6 O1 C5 120.9(4) . . ?
C12 O2 Mg1 152.9(3) . . ?
C1 O3 C14 115.6(5) . . ?
C15 O4 C16 115.0(5) . . ?
C15 O4 Mg1 130.5(3) . . ?
C16 O4 Mg1 113.5(4) . . ?
C18 O5 C17 115.5(6) . . ?
C18 O5 Mg1 114.9(4) . . ?
C17 O5 Mg1 118.0(4) . . ?
C20 O6 C19 111.4(5) . . ?
C20 O6 Mg1 121.9(3) . . ?
C19 O6 Mg1 112.5(4) . . ?
C10 O7 C21 118.5(4) . . ?
C10 O7 Mg1 128.1(3) . . ?
C21 O7 Mg1 108.7(3) . . ?
Mg1 O8 H8A 126.9 . . ?
Mg1 O8 H8B 106.9 . . ?
H8A O8 H8B 104.6 . . ?
Mg1 O9 H9A 129.0 . . ?
Mg1 O9 H9B 118.9 . . ?
H9A O9 H9B 112.1 . . ?
C26 O10 C27 120.9(4) . . ?
C33 O11 Mg2 151.5(3) . . ?
C22 O12 C35 117.6(4) . . ?
C22 O12 Mg2 126.7(3) . . ?
C35 O12 Mg2 110.1(3) . . ?
C36 O13 C37 112.1(4) . . ?
C36 O13 Mg2 122.0(3) . . ?
C37 O13 Mg2 115.4(4) . . ?
C38 O14 C39 113.4(4) . . ?
C38 O14 Mg2 112.1(3) . . ?
C39 O14 Mg2 113.6(3) . . ?
C40 O15 C41 115.6(4) . . ?
C40 O15 Mg2 113.9(3) . . ?
C41 O15 Mg2 130.4(3) . . ?
C31 O16 C42 115.2(4) . . ?
Mg2 O17 H17C 140.3 . . ?
Mg2 O17 H17D 120.8 . . ?
H17C O17 H17D 98.6 . . ?
Mg2 O18 H18C 123.5 . . ?
Mg2 O18 H18D 120.9 . . ?
H18C O18 H18D 107.9 . . ?
O3 C1 C2 120.4(6) . . ?
O3 C1 C13 118.8(5) . . ?
C2 C1 C13 120.8(6) . . ?
C3 C2 C1 120.3(7) . . ?
C3 C2 H2 119.8 . . ?
C1 C2 H2 119.8 . . ?
C2 C3 C4 121.8(7) . . ?
C2 C3 H3 119.1 . . ?
C4 C3 H3 119.1 . . ?
C3 C4 C5 117.2(7) . . ?
C3 C4 H4 121.4 . . ?
C5 C4 H4 121.4 . . ?
O1 C5 C13 121.3(5) . . ?
O1 C5 C4 115.0(6) . . ?
C13 C5 C4 123.7(6) . . ?
O1 C6 C7 115.8(6) . . ?
O1 C6 C11 121.8(4) . . ?
C7 C6 C11 122.3(6) . . ?
C8 C7 C6 118.2(6) . . ?
C8 C7 H7 120.9 . . ?
C6 C7 H7 120.9 . . ?
C7 C8 C9 123.1(6) . . ?
C7 C8 H8 118.4 . . ?
C9 C8 H8 118.4 . . ?
C8 C9 C10 119.2(6) . . ?
C8 C9 H9 120.4 . . ?
C10 C9 H9 120.4 . . ?
O7 C10 C9 123.4(5) . . ?
O7 C10 C11 117.0(4) . . ?
C9 C10 C11 119.6(5) . . ?
C6 C11 C10 117.5(4) . . ?
C6 C11 C12 120.1(5) . . ?
C10 C11 C12 122.4(5) . . ?
O2 C12 C11 123.2(4) . . ?
O2 C12 C13 121.0(4) . . ?
C11 C12 C13 115.9(5) . . ?
C5 C13 C1 116.2(5) . . ?
C5 C13 C12 119.6(5) . . ?
C1 C13 C12 124.1(5) . . ?
O3 C14 C15 110.4(4) . . ?
O3 C14 H14A 109.6 . . ?
C15 C14 H14A 109.6 . . ?
O3 C14 H14B 109.6 . . ?
C15 C14 H14B 109.6 . . ?
H14A C14 H14B 108.1 . . ?
O4 C15 C14 114.0(5) . . ?
O4 C15 H15A 108.7 . . ?
C14 C15 H15A 108.7 . . ?
O4 C15 H15B 108.7 . . ?
C14 C15 H15B 108.7 . . ?
H15A C15 H15B 107.6 . . ?
O4 C16 C17 107.7(6) . . ?
O4 C16 H16A 110.2 . . ?
C17 C16 H16A 110.2 . . ?
O4 C16 H16B 110.2 . . ?
C17 C16 H16B 110.2 . . ?
H16A C16 H16B 108.5 . . ?
O5 C17 C16 106.3(5) . . ?
O5 C17 H17A 110.5 . . ?
C16 C17 H17A 110.5 . . ?
O5 C17 H17B 110.5 . . ?
C16 C17 H17B 110.5 . . ?
H17A C17 H17B 108.7 . . ?
O5 C18 C19 106.0(6) . . ?
O5 C18 H18A 110.5 . . ?
C19 C18 H18A 110.5 . . ?
O5 C18 H18B 110.5 . . ?
C19 C18 H18B 110.5 . . ?
H18A C18 H18B 108.7 . . ?
O6 C19 C18 107.6(6) . . ?
O6 C19 H19A 110.2 . . ?
C18 C19 H19A 110.2 . . ?
O6 C19 H19B 110.2 . . ?
C18 C19 H19B 110.2 . . ?
H19A C19 H19B 108.5 . . ?
O6 C20 C21 109.9(5) . . ?
O6 C20 H20A 109.7 . . ?
C21 C20 H20A 109.7 . . ?
O6 C20 H20B 109.7 . . ?
C21 C20 H20B 109.7 . . ?
H20A C20 H20B 108.2 . . ?
O7 C21 C20 107.0(4) . . ?
O7 C21 H21A 110.3 . . ?
C20 C21 H21A 110.3 . . ?
O7 C21 H21B 110.3 . . ?
C20 C21 H21B 110.3 . . ?
H21A C21 H21B 108.6 . . ?
C23 C22 O12 123.0(5) . . ?
C23 C22 C34 120.8(5) . . ?
O12 C22 C34 116.1(5) . . ?
C22 C23 C24 119.3(6) . . ?
C22 C23 H23 120.3 . . ?
C24 C23 H23 120.3 . . ?
C25 C24 C23 123.3(6) . . ?
C25 C24 H24 118.4 . . ?
C23 C24 H24 118.4 . . ?
C24 C25 C26 117.5(6) . . ?
C24 C25 H25 121.3 . . ?
C26 C25 H25 121.3 . . ?
O10 C26 C25 115.4(5) . . ?
O10 C26 C34 122.4(5) . . ?
C25 C26 C34 122.2(6) . . ?
O10 C27 C28 115.4(5) . . ?
O10 C27 C32 121.6(5) . . ?
C28 C27 C32 123.0(5) . . ?
C29 C28 C27 118.8(5) . . ?
C29 C28 H28 120.6 . . ?
C27 C28 H28 120.6 . . ?
C28 C29 C30 120.5(5) . . ?
C28 C29 H29 119.7 . . ?
C30 C29 H29 119.7 . . ?
C31 C30 C29 119.1(5) . . ?
C31 C30 H30 120.4 . . ?
C29 C30 H30 120.4 . . ?
C30 C31 O16 118.2(5) . . ?
C30 C31 C32 122.5(5) . . ?
O16 C31 C32 119.2(4) . . ?
C27 C32 C31 116.0(5) . . ?
C27 C32 C33 118.9(5) . . ?
C31 C32 C33 124.9(4) . . ?
O11 C33 C32 120.7(4) . . ?
O11 C33 C34 121.9(4) . . ?
C32 C33 C34 117.4(4) . . ?
C26 C34 C22 116.9(5) . . ?
C26 C34 C33 118.4(5) . . ?
C22 C34 C33 124.7(4) . . ?
O12 C35 C36 106.1(5) . . ?
O12 C35 H35A 110.5 . . ?
C36 C35 H35A 110.5 . . ?
O12 C35 H35B 110.5 . . ?
C36 C35 H35B 110.5 . . ?
H35A C35 H35B 108.7 . . ?
O13 C36 C35 109.6(5) . . ?
O13 C36 H36A 109.7 . . ?
C35 C36 H36A 109.7 . . ?
O13 C36 H36B 109.7 . . ?
C35 C36 H36B 109.7 . . ?
H36A C36 H36B 108.2 . . ?
O13 C37 C38 106.2(5) . . ?
O13 C37 H37A 110.5 . . ?
C38 C37 H37A 110.5 . . ?
O13 C37 H37B 110.5 . . ?
C38 C37 H37B 110.5 . . ?
H37A C37 H37B 108.7 . . ?
O14 C38 C37 107.0(4) . . ?
O14 C38 H38A 110.3 . . ?
C37 C38 H38A 110.3 . . ?
O14 C38 H38B 110.3 . . ?
C37 C38 H38B 110.3 . . ?
H38A C38 H38B 108.6 . . ?
O14 C39 C40 106.8(4) . . ?
O14 C39 H39A 110.4 . . ?
C40 C39 H39A 110.4 . . ?
O14 C39 H39B 110.4 . . ?
C40 C39 H39B 110.4 . . ?
H39A C39 H39B 108.6 . . ?
O15 C40 C39 106.9(5) . . ?
O15 C40 H40A 110.4 . . ?
C39 C40 H40A 110.4 . . ?
O15 C40 H40B 110.4 . . ?
C39 C40 H40B 110.4 . . ?
H40A C40 H40B 108.6 . . ?
O15 C41 C42 113.5(4) . . ?
O15 C41 H41A 108.9 . . ?
C42 C41 H41A 108.9 . . ?
O15 C41 H41B 108.9 . . ?
C42 C41 H41B 108.9 . . ?
H41A C41 H41B 107.7 . . ?
O16 C42 C41 112.9(4) . . ?
O16 C42 H42A 109.0 . . ?
C41 C42 H42A 109.0 . . ?
O16 C42 H42B 109.0 . . ?
C41 C42 H42B 109.0 . . ?
H42A C42 H42B 107.8 . . ?

loop_
_geom_bond_atom_site_label_1
_geom_bond_atom_site_label_2
_geom_bond_distance
_geom_bond_site_symmetry_2
_geom_bond_publ_flag
Mg1 O2 1.976(4) . ?
Mg1 O8 2.035(4) . ?
Mg1 O9 2.042(4) . ?
Mg1 O5 2.115(4) . ?
Mg1 O4 2.166(4) . ?
Mg1 O6 2.176(4) . ?
Mg1 O7 2.741(4) . ?
Mg2 O11 1.976(4) . ?
Mg2 O18 2.026(4) . ?
Mg2 O17 2.033(4) . ?
Mg2 O14 2.161(4) . ?
Mg2 O15 2.163(4) . ?
Mg2 O13 2.168(4) . ?
Mg2 O12 2.758(4) . ?
Cl1 O19 1.315(6) . ?
Cl1 O21 1.394(5) . ?
Cl1 O20 1.395(6) . ?
Cl1 O22 1.416(4) . ?
Cl2 O24 1.336(6) . ?
Cl2 O23 1.354(6) . ?
Cl2 O25 1.360(5) . ?
Cl2 O26 1.395(5) . ?
Cl3 O30 1.314(6) . ?
Cl3 O27 1.356(7) . ?
Cl3 O28 1.372(5) . ?
Cl3 O29 1.372(5) . ?
Cl4 O34 1.327(5) . ?
Cl4 O32 1.332(6) . ?
Cl4 O33 1.386(7) . ?
Cl4 O31 1.399(4) . ?
O1 C6 1.345(6) . ?
O1 C5 1.382(7) . ?
O2 C12 1.226(5) . ?
O3 C1 1.377(7) . ?
O3 C14 1.438(6) . ?
O4 C15 1.416(7) . ?
O4 C16 1.433(7) . ?
O5 C18 1.433(9) . ?
O5 C17 1.436(8) . ?
O6 C20 1.429(7) . ?
O6 C19 1.434(8) . ?
O7 C10 1.357(6) . ?
O7 C21 1.459(6) . ?
O8 H8A 0.6954 . ?
O8 H8B 0.9085 . ?
O9 H9A 0.7864 . ?
O9 H9B 1.0143 . ?
O10 C26 1.343(6) . ?
O10 C27 1.370(6) . ?
O11 C33 1.250(5) . ?
O12 C22 1.372(6) . ?
O12 C35 1.440(6) . ?
O13 C36 1.435(7) . ?
O13 C37 1.443(6) . ?
O14 C38 1.431(7) . ?
O14 C39 1.433(7) . ?
O15 C40 1.433(6) . ?
O15 C41 1.434(6) . ?
O16 C31 1.395(6) . ?
O16 C42 1.436(6) . ?
O17 H17C 0.9111 . ?
O17 H17D 0.9082 . ?
O18 H18C 0.9300 . ?
O18 H18D 0.7374 . ?
C1 C2 1.385(8) . ?
C1 C13 1.409(7) . ?
C2 C3 1.371(10) . ?
C2 H2 0.9300 . ?
C3 C4 1.371(10) . ?
C3 H3 0.9300 . ?
C4 C5 1.400(8) . ?
C4 H4 0.9300 . ?
C5 C13 1.394(7) . ?
C6 C7 1.373(7) . ?
C6 C11 1.399(7) . ?
C7 C8 1.352(9) . ?
C7 H7 0.9300 . ?
C8 C9 1.376(9) . ?
C8 H8 0.9300 . ?
C9 C10 1.385(7) . ?
C9 H9 0.9300 . ?
C10 C11 1.422(7) . ?
C11 C12 1.453(6) . ?
C12 C13 1.465(7) . ?
C14 C15 1.531(8) . ?
C14 H14A 0.9700 . ?
C14 H14B 0.9700 . ?
C15 H15A 0.9700 . ?
C15 H15B 0.9700 . ?
C16 C17 1.472(11) . ?
C16 H16A 0.9700 . ?
C16 H16B 0.9700 . ?
C17 H17A 0.9700 . ?
C17 H17B 0.9700 . ?
C18 C19 1.464(10) . ?
C18 H18A 0.9700 . ?
C18 H18B 0.9700 . ?
C19 H19A 0.9700 . ?
C19 H19B 0.9700 . ?
C20 C21 1.474(8) . ?
C20 H20A 0.9700 . ?
C20 H20B 0.9700 . ?
C21 H21A 0.9700 . ?
C21 H21B 0.9700 . ?
C22 C23 1.374(7) . ?
C22 C34 1.414(7) . ?
C23 C24 1.380(8) . ?
C23 H23 0.9300 . ?
C24 C25 1.350(9) . ?
C24 H24 0.9300 . ?
C25 C26 1.402(7) . ?
C25 H25 0.9300 . ?
C26 C34 1.406(7) . ?
C27 C28 1.382(7) . ?
C27 C32 1.402(6) . ?
C28 C29 1.362(8) . ?
C28 H28 0.9300 . ?
C29 C30 1.418(8) . ?
C29 H29 0.9300 . ?
C30 C31 1.359(7) . ?
C30 H30 0.9300 . ?
C31 C32 1.401(7) . ?
C32 C33 1.447(6) . ?
C33 C34 1.453(6) . ?
C35 C36 1.490(8) . ?
C35 H35A 0.9700 . ?
C35 H35B 0.9700 . ?
C36 H36A 0.9700 . ?
C36 H36B 0.9700 . ?
C37 C38 1.479(9) . ?
C37 H37A 0.9700 . ?
C37 H37B 0.9700 . ?
C38 H38A 0.9700 . ?
C38 H38B 0.9700 . ?
C39 C40 1.488(8) . ?
C39 H39A 0.9700 . ?
C39 H39B 0.9700 . ?
C40 H40A 0.9700 . ?
C40 H40B 0.9700 . ?
C41 C42 1.510(7) . ?
C41 H41A 0.9700 . ?
C41 H41B 0.9700 . ?
C42 H42A 0.9700 . ?
C42 H42B 0.9700 . ?
